data_7049089
loop_
_publ_author_name
'Bulatov, Evgeny'
'Haukka, Matti'

_publ_section_title
;
 Non-conventional synthesis and photophysical studies of platinum(ii)
 complexes with methylene bridged 2,2'-dipyridylamine derivatives.
;
_journal_issue 10
_journal_name_full 'Dalton transactions (Cambridge, England : 2003)'
_journal_page_first 3369
_journal_page_last 3379
_journal_paper_doi 10.1039/c8dt03912g
_journal_volume 48
_journal_year 2019
_chemical_formula_moiety 'C14 H10 N2 O4'
_chemical_formula_sum 'C14 H10 N2 O4'
_chemical_formula_weight 270.24
_chemical_name_systematic trans-2,2?-dinitrostilbene
_space_group_crystal_system monoclinic
_space_group_IT_number 14
_space_group_name_Hall '-P 2yn'
_space_group_name_H-M_alt 'P 1 21/n 1'
_symmetry_space_group_name_Hall '-P 2yn'
_symmetry_space_group_name_H-M 'P 1 21/n 1'
_atom_sites_solution_hydrogens geom
_audit_creation_date 2018-06-15
_audit_creation_method
;
Olex2 1.2
(compiled 2015.09.30 svn.r3233 for OlexSys, GUI svn.r5103)
;
_audit_update_record
;
2018-09-21 deposited with the CCDC.
2019-02-12 downloaded from the CCDC.
;
_cell_angle_alpha 90
_cell_angle_beta 95.990(5)
_cell_angle_gamma 90
_cell_formula_units_Z 2
_cell_length_a 3.6845(2)
_cell_length_b 14.3789(7)
_cell_length_c 11.4290(5)
_cell_measurement_reflns_used 1403
_cell_measurement_temperature 123.00(10)
_cell_measurement_theta_max 74.7410
_cell_measurement_theta_min 4.9390
_cell_volume 602.19(5)
_computing_cell_refinement
;
CrysAlisPro, Agilent Technologies,
Version 1.171.36.32 (release 02-08-2013 CrysAlis171 .NET)
(compiled Aug  2 2013,16:46:58)
;
_computing_data_collection
;
CrysAlisPro, Agilent Technologies,
Version 1.171.36.32 (release 02-08-2013 CrysAlis171 .NET)
(compiled Aug  2 2013,16:46:58)
;
_computing_data_reduction
;
CrysAlisPro, Agilent Technologies,
Version 1.171.36.32 (release 02-08-2013 CrysAlis171 .NET)
(compiled Aug  2 2013,16:46:58)
;
_computing_molecular_graphics 'Olex2 (Dolomanov et al., 2009)'
_computing_publication_material 'Olex2 (Dolomanov et al., 2009)'
_computing_structure_refinement 'ShelXL (Sheldrick, 2015)'
_computing_structure_solution 'ShelXT (Sheldrick, 2015)'
_diffrn_ambient_temperature 123.00(10)
_diffrn_detector_area_resol_mean 5.1977
_diffrn_measured_fraction_theta_full 0.999
_diffrn_measured_fraction_theta_max 0.996
_diffrn_measurement_details
;
#__ type_ start__ end____ width___ exp.time_
  1 omega  -68.00   22.00   1.0000    1.0000
omega____ theta____ kappa____ phi______ frames
    -      -41.1176   57.0000  -60.0000 90

#__ type_ start__ end____ width___ exp.time_
  2 omega -100.00  -24.00   1.0000    1.0000
omega____ theta____ kappa____ phi______ frames
    -      -41.1176  -37.0000  120.0000 76

#__ type_ start__ end____ width___ exp.time_
  3 omega   54.00   97.00   1.0000    1.0000
omega____ theta____ kappa____ phi______ frames
    -       41.1176 -125.0000  120.0000 43

#__ type_ start__ end____ width___ exp.time_
  4 omega   40.00   85.00   1.0000    3.0000
omega____ theta____ kappa____ phi______ frames
    -      112.0000  -45.0000    0.0000 45

#__ type_ start__ end____ width___ exp.time_
  5 omega   37.00   95.00   1.0000    3.0000
omega____ theta____ kappa____ phi______ frames
    -      112.0000 -111.0000    0.0000 58

#__ type_ start__ end____ width___ exp.time_
  6 omega   41.00   78.00   1.0000    3.0000
omega____ theta____ kappa____ phi______ frames
    -      112.0000  -61.0000    0.0000 37

#__ type_ start__ end____ width___ exp.time_
  7 omega   48.00   75.00   1.0000    3.0000
omega____ theta____ kappa____ phi______ frames
    -      112.0000  -45.0000  150.0000 27

#__ type_ start__ end____ width___ exp.time_
  8 omega   87.00  113.00   1.0000    3.0000
omega____ theta____ kappa____ phi______ frames
    -      112.0000   30.0000 -180.0000 26

#__ type_ start__ end____ width___ exp.time_
  9 omega  133.00  177.00   1.0000    3.0000
omega____ theta____ kappa____ phi______ frames
    -      112.0000   30.0000 -180.0000 44

#__ type_ start__ end____ width___ exp.time_
 10 omega   74.00  101.00   1.0000    3.0000
omega____ theta____ kappa____ phi______ frames
    -      112.0000  -94.0000   30.0000 27

#__ type_ start__ end____ width___ exp.time_
 11 omega   93.00  136.00   1.0000    3.0000
omega____ theta____ kappa____ phi______ frames
    -      112.0000  -61.0000    0.0000 43

#__ type_ start__ end____ width___ exp.time_
 12 omega   60.00   90.00   1.0000    3.0000
omega____ theta____ kappa____ phi______ frames
    -      112.0000  -30.0000    0.0000 30

#__ type_ start__ end____ width___ exp.time_
 13 omega   38.00   86.00   1.0000    3.0000
omega____ theta____ kappa____ phi______ frames
    -      112.0000  -30.0000 -180.0000 48

#__ type_ start__ end____ width___ exp.time_
 14 omega  125.00  165.00   1.0000    3.0000
omega____ theta____ kappa____ phi______ frames
    -      112.0000    0.0000 -120.0000 40

#__ type_ start__ end____ width___ exp.time_
 15 omega   41.00   83.00   1.0000    3.0000
omega____ theta____ kappa____ phi______ frames
    -      112.0000  -45.0000   90.0000 42

#__ type_ start__ end____ width___ exp.time_
 16 omega   32.00   99.00   1.0000    3.0000
omega____ theta____ kappa____ phi______ frames
    -      112.0000  -15.0000 -150.0000 67

#__ type_ start__ end____ width___ exp.time_
 17 omega  112.00  137.00   1.0000    3.0000
omega____ theta____ kappa____ phi______ frames
    -      112.0000  -15.0000 -150.0000 25

#__ type_ start__ end____ width___ exp.time_
 18 omega   55.00   82.00   1.0000    3.0000
omega____ theta____ kappa____ phi______ frames
    -      112.0000  -94.0000  -60.0000 27
;
_diffrn_measurement_device_type 'SuperNova, Dual, Cu at zero, Atlas'
_diffrn_measurement_method '\w scans'
_diffrn_orient_matrix_UB_11 0.2373949000
_diffrn_orient_matrix_UB_12 -0.0738333000
_diffrn_orient_matrix_UB_13 0.0691060000
_diffrn_orient_matrix_UB_21 -0.0537580000
_diffrn_orient_matrix_UB_22 -0.0661587000
_diffrn_orient_matrix_UB_23 -0.1064800000
_diffrn_orient_matrix_UB_31 0.3427823000
_diffrn_orient_matrix_UB_32 0.0406381000
_diffrn_orient_matrix_UB_33 -0.0474308000
_diffrn_radiation_monochromator mirror
_diffrn_radiation_type CuK\a
_diffrn_radiation_wavelength 1.54184
_diffrn_reflns_av_R_equivalents 0.0241
_diffrn_reflns_av_unetI/netI 0.0292
_diffrn_reflns_Laue_measured_fraction_full 0.999
_diffrn_reflns_Laue_measured_fraction_max 0.996
_diffrn_reflns_limit_h_max 4
_diffrn_reflns_limit_h_min -1
_diffrn_reflns_limit_k_max 18
_diffrn_reflns_limit_k_min -17
_diffrn_reflns_limit_l_max 14
_diffrn_reflns_limit_l_min -14
_diffrn_reflns_number 2797
_diffrn_reflns_point_group_measured_fraction_full 0.999
_diffrn_reflns_point_group_measured_fraction_max 0.996
_diffrn_reflns_theta_full 67.684
_diffrn_reflns_theta_max 76.464
_diffrn_reflns_theta_min 4.960
_diffrn_source 'SuperNova (Cu) X-ray Source'
_exptl_absorpt_coefficient_mu 0.939
_exptl_absorpt_correction_T_max 1.00000
_exptl_absorpt_correction_T_min 0.86132
_exptl_absorpt_correction_type multi-scan
_exptl_absorpt_process_details
;
CrysAlisPro, Agilent Technologies,
Version 1.171.36.32 (release 02-08-2013 CrysAlis171 .NET)
(compiled Aug  2 2013,16:46:58)
Empirical absorption correction using spherical harmonics,
 implemented in SCALE3 ABSPACK scaling algorithm.
;
_exptl_crystal_colour 'clear colourless'
_exptl_crystal_colour_lustre clear
_exptl_crystal_colour_primary colourless
_exptl_crystal_density_diffrn 1.490
_exptl_crystal_description needle
_exptl_crystal_F_000 280
_exptl_crystal_size_max 0.5066
_exptl_crystal_size_mid 0.0552
_exptl_crystal_size_min 0.0337
_refine_diff_density_max 0.310
_refine_diff_density_min -0.217
_refine_diff_density_rms 0.053
_refine_ls_extinction_method none
_refine_ls_goodness_of_fit_ref 1.090
_refine_ls_hydrogen_treatment constr
_refine_ls_matrix_type full
_refine_ls_number_parameters 91
_refine_ls_number_reflns 1262
_refine_ls_number_restraints 0
_refine_ls_restrained_S_all 1.090
_refine_ls_R_factor_all 0.0505
_refine_ls_R_factor_gt 0.0445
_refine_ls_shift/su_max 0.000
_refine_ls_shift/su_mean 0.000
_refine_ls_structure_factor_coef Fsqd
_refine_ls_weighting_details 'w=1/[\s^2^(Fo^2^)+(0.0623P)^2^+0.1843P] where P=(Fo^2^+2Fc^2^)/3'
_refine_ls_weighting_scheme calc
_refine_ls_wR_factor_gt 0.1142
_refine_ls_wR_factor_ref 0.1229
_reflns_Friedel_coverage 0.000
_reflns_number_gt 1113
_reflns_number_total 1262
_reflns_threshold_expression 'I > 2\s(I)'
_cod_data_source_file c8dt03912g2.cif
_cod_data_source_block eb_104_2_m
_cod_depositor_comments 'Adding full bibliography for 7049077--7049089.cif.'
_cod_original_cell_volume 602.20(5)
_cod_database_code 7049089
_chemical_oxdiff_formula 'C6 H6 N1 O2'
_chemical_oxdiff_usercomment 'Clear, colorless, needle 0.5 0.1 0.1'
_shelx_space_group_comment
;
The symmetry employed for this shelxl refinement is uniquely defined
by the following loop, which should always be used as a source of
symmetry information in preference to the above space-group names.
They are only intended as comments.
;
_shelx_estimated_absorpt_t_max 0.969
_shelx_estimated_absorpt_t_min 0.648
_reflns_odcompleteness_completeness 98.36
_reflns_odcompleteness_iscentric 1
_reflns_odcompleteness_theta 77.17
_olex2_refinement_description
;
1. Fixed Uiso
 At 1.2 times of:
  All C(H) groups
2.a Aromatic/amide H refined with riding coordinates:
 C1(H1), C4(H4), C5(H5), C6(H6), C7(H7)
;
_shelx_shelxl_version_number 2014/7
_ins_header
;
TITL EB_104_2_m in P2(1)/n 
REM P2(1)/n (#14 in standard setting)
CELL 1.54184   3.684544  14.378920  11.428959  90.0000  95.9896  90.0000
ZERR    4.00   0.000213   0.000675   0.000542   0.0000   0.0048   0.0000
LATT  1
SYMM -x+1/2, y+1/2,-z+1/2 
SFAC C H N O
UNIT 24.00 24.00 4.00 8.00
TREF
HKLF 4
END
;
_olex2_submission_special_instructions 'No special instructions were received'

loop_
_space_group_symop_operation_xyz
'x, y, z'
'-x+1/2, y+1/2, -z+1/2'
'-x, -y, -z'
'x-1/2, -y-1/2, z-1/2'

loop_
_atom_site_label
_atom_site_type_symbol
_atom_site_fract_x
_atom_site_fract_y
_atom_site_fract_z
_atom_site_U_iso_or_equiv
_atom_site_adp_type
_atom_site_occupancy
_atom_site_site_symmetry_order
_atom_site_calc_flag
_atom_site_refinement_flags_posn
O1 O 0.3502(4) 0.27495(9) 0.51687(10) 0.0419(4) Uani 1 1 d .
O2 O 0.6455(4) 0.20559(8) 0.66549(12) 0.0415(4) Uani 1 1 d .
N1 N 0.4782(4) 0.27266(9) 0.62048(12) 0.0294(3) Uani 1 1 d .
C1 C 0.5520(4) 0.46182(11) 0.53105(12) 0.0270(3) Uani 1 1 d .
H1 H 0.7012 0.4176 0.4970 0.032 Uiso 1 1 calc R
C2 C 0.4452(4) 0.44322(10) 0.64995(12) 0.0230(3) Uani 1 1 d .
C3 C 0.4223(4) 0.35340(10) 0.69510(12) 0.0229(3) Uani 1 1 d .
C4 C 0.3383(4) 0.33437(11) 0.80837(13) 0.0266(3) Uani 1 1 d .
H4 H 0.3307 0.2721 0.8358 0.032 Uiso 1 1 calc R
C5 C 0.2661(4) 0.40799(12) 0.88038(12) 0.0283(4) Uani 1 1 d .
H5 H 0.2026 0.3966 0.9575 0.034 Uiso 1 1 calc R
C6 C 0.2869(4) 0.49837(11) 0.83950(13) 0.0286(3) Uani 1 1 d .
H6 H 0.2372 0.5489 0.8889 0.034 Uiso 1 1 calc R
C7 C 0.3802(4) 0.51578(10) 0.72649(13) 0.0263(3) Uani 1 1 d .
H7 H 0.4001 0.5783 0.7009 0.032 Uiso 1 1 calc R

loop_
_atom_site_aniso_label
_atom_site_aniso_U_11
_atom_site_aniso_U_22
_atom_site_aniso_U_33
_atom_site_aniso_U_23
_atom_site_aniso_U_13
_atom_site_aniso_U_12
O1 0.0624(8) 0.0371(7) 0.0255(6) -0.0078(5) 0.0018(5) -0.0014(6)
O2 0.0569(8) 0.0231(6) 0.0444(7) 0.0002(5) 0.0050(6) 0.0064(5)
N1 0.0381(7) 0.0224(6) 0.0284(7) -0.0024(5) 0.0066(5) -0.0027(5)
C1 0.0323(7) 0.0283(7) 0.0218(7) 0.0033(5) 0.0087(5) 0.0014(6)
C2 0.0263(7) 0.0248(7) 0.0183(6) 0.0028(5) 0.0047(5) 0.0004(5)
C3 0.0272(7) 0.0226(7) 0.0194(7) -0.0006(5) 0.0039(5) -0.0015(5)
C4 0.0304(7) 0.0275(7) 0.0221(7) 0.0052(5) 0.0037(5) -0.0038(6)
C5 0.0296(7) 0.0382(8) 0.0180(6) 0.0017(6) 0.0068(5) -0.0021(6)
C6 0.0319(7) 0.0322(8) 0.0224(7) -0.0048(6) 0.0057(5) 0.0024(6)
C7 0.0321(7) 0.0221(7) 0.0253(7) 0.0022(5) 0.0057(6) 0.0003(5)

loop_
_atom_type_symbol
_atom_type_description
_atom_type_scat_dispersion_real
_atom_type_scat_dispersion_imag
_atom_type_scat_source
C C 0.0181 0.0091 'International Tables Vol C Tables 4.2.6.8 and 6.1.1.4'
H H 0.0000 0.0000 'International Tables Vol C Tables 4.2.6.8 and 6.1.1.4'
N N 0.0311 0.0180 'International Tables Vol C Tables 4.2.6.8 and 6.1.1.4'
O O 0.0492 0.0322 'International Tables Vol C Tables 4.2.6.8 and 6.1.1.4'

loop_
_exptl_crystal_face_index_h
_exptl_crystal_face_index_k
_exptl_crystal_face_index_l
_exptl_crystal_face_perp_dist
_exptl_oxdiff_crystal_face_indexfrac_h
_exptl_oxdiff_crystal_face_indexfrac_k
_exptl_oxdiff_crystal_face_indexfrac_l
_exptl_oxdiff_crystal_face_x
_exptl_oxdiff_crystal_face_y
_exptl_oxdiff_crystal_face_z
0 -1 -1 0.0229 -0.0000 -1.0000 -1.0000 0.0047 0.1726 0.0068
0 1 1 0.0229 0.0000 1.0000 1.0000 -0.0047 -0.1726 -0.0068
0 1 -1 0.0169 0.0000 1.0000 -1.0000 -0.1429 0.0403 0.0881
0 -1 1 0.0169 -0.0000 -1.0000 1.0000 0.1429 -0.0403 -0.0881
-1 0 0 0.2493 -1.0000 -0.0000 -0.0000 -0.2374 0.0538 -0.3428
1 0 0 0.2493 1.0000 0.0000 0.0000 0.2374 -0.0538 0.3428

loop_
_geom_angle_atom_site_label_1
_geom_angle_atom_site_label_2
_geom_angle_atom_site_label_3
_geom_angle
_geom_angle_site_symmetry_1
O1 N1 C3 118.41(13) .
O2 N1 O1 123.37(14) .
O2 N1 C3 118.20(13) .
C1 C1 H1 118.5 3_666
C1 C1 C2 123.09(17) 3_666
C2 C1 H1 118.5 .
C3 C2 C1 122.62(13) .
C3 C2 C7 115.97(12) .
C7 C2 C1 121.31(13) .
C2 C3 N1 119.95(12) .
C4 C3 N1 116.36(12) .
C4 C3 C2 123.66(13) .
C3 C4 H4 120.7 .
C5 C4 C3 118.62(14) .
C5 C4 H4 120.7 .
C4 C5 H5 120.1 .
C4 C5 C6 119.74(13) .
C6 C5 H5 120.1 .
C5 C6 H6 119.7 .
C5 C6 C7 120.57(14) .
C7 C6 H6 119.7 .
C2 C7 H7 119.3 .
C6 C7 C2 121.39(14) .
C6 C7 H7 119.3 .

loop_
_geom_bond_atom_site_label_1
_geom_bond_atom_site_label_2
_geom_bond_distance
_geom_bond_site_symmetry_2
O1 N1 1.2286(18) .
O2 N1 1.2282(19) .
N1 C3 1.4677(18) .
C1 C1 1.342(3) 3_666
C1 H1 0.9500 .
C1 C2 1.4779(19) .
C2 C3 1.397(2) .
C2 C7 1.398(2) .
C3 C4 1.3893(19) .
C4 H4 0.9500 .
C4 C5 1.384(2) .
C5 H5 0.9500 .
C5 C6 1.386(2) .
C6 H6 0.9500 .
C6 C7 1.393(2) .
C7 H7 0.9500 .

loop_
_geom_torsion_atom_site_label_1
_geom_torsion_atom_site_label_2
_geom_torsion_atom_site_label_3
_geom_torsion_atom_site_label_4
_geom_torsion
_geom_torsion_site_symmetry_1
O1 N1 C3 C2 -39.7(2) .
O1 N1 C3 C4 138.66(15) .
O2 N1 C3 C2 141.54(15) .
O2 N1 C3 C4 -40.11(19) .
N1 C3 C4 C5 -177.00(13) .
C1 C1 C2 C3 153.82(19) 3_666
C1 C1 C2 C7 -29.7(3) 3_666
C1 C2 C3 N1 -4.7(2) .
C1 C2 C3 C4 177.05(13) .
C1 C2 C7 C6 -178.65(13) .
C2 C3 C4 C5 1.3(2) .
C3 C2 C7 C6 -2.0(2) .
C3 C4 C5 C6 -1.5(2) .
C4 C5 C6 C7 0.0(2) .
C5 C6 C7 C2 1.9(2) .
C7 C2 C3 N1 178.66(13) .
C7 C2 C3 C4 0.4(2) .
